data_7050823
loop_
_publ_author_name
'Lu, Wen-Jie'
'Zhang, Lin-Ping'
'Song, Hai-Bin'
'Wang, Quan-Ming'
'Mak, Thomas C. W.'

_publ_section_title
;
 Novel lanthanide(iii) coordination networks based on
 1,2-bis(4-pyridyl)ethane-N,N'-dioxide and
 trans-1,2-bis(4-pyridyl)ethene-N,N'-dioxide
;
_journal_issue 6
_journal_name_full 'New Journal of Chemistry'
_journal_page_first 775
_journal_page_last 781
_journal_paper_doi 10.1039/b111660f
_journal_volume 26
_journal_year 2002
_chemical_formula_sum 'C22 H37 Cl Er N3 O21'
_chemical_formula_weight 882.26
_chemical_name_systematic ?
_space_group_IT_number 2
_symmetry_cell_setting triclinic
_symmetry_Int_Tables_number 2
_symmetry_space_group_name_Hall '-P 1'
_symmetry_space_group_name_H-M 'P -1'
_atom_sites_solution_hydrogens geom
_atom_sites_solution_primary direct
_atom_sites_solution_secondary difmap
_audit_creation_method SHELXL-97
_cell_angle_alpha 79.512(3)
_cell_angle_beta 88.198(3)
_cell_angle_gamma 66.963(3)
_cell_formula_units_Z 2
_cell_length_a 10.1013(16)
_cell_length_b 11.2822(17)
_cell_length_c 16.313(3)
_cell_measurement_temperature 293(2)
_cell_volume 1680.6(5)
_computing_structure_refinement 'SHELXL-97 (Sheldrick, 1997)'
_computing_structure_solution 'SHELXS-97 (Sheldrick, 1990)'
_diffrn_ambient_temperature 293(2)
_diffrn_measured_fraction_theta_full 0.976
_diffrn_measured_fraction_theta_max 0.976
_diffrn_radiation_monochromator graphite
_diffrn_radiation_source 'fine-focus sealed tube'
_diffrn_radiation_type MoK\a
_diffrn_radiation_wavelength 0.71073
_diffrn_reflns_av_R_equivalents 0.0296
_diffrn_reflns_av_sigmaI/netI 0.0798
_diffrn_reflns_limit_h_max 13
_diffrn_reflns_limit_h_min -12
_diffrn_reflns_limit_k_max 12
_diffrn_reflns_limit_k_min -14
_diffrn_reflns_limit_l_max 19
_diffrn_reflns_limit_l_min -21
_diffrn_reflns_number 11459
_diffrn_reflns_theta_full 27.99
_diffrn_reflns_theta_max 27.99
_diffrn_reflns_theta_min 1.27
_exptl_absorpt_coefficient_mu 2.665
_exptl_absorpt_correction_T_max 1.000
_exptl_absorpt_correction_T_min 0.890
_exptl_absorpt_correction_type SADABS
_exptl_crystal_colour 'pale pink'
_exptl_crystal_density_diffrn 1.743
_exptl_crystal_density_method 'not measured'
_exptl_crystal_description block-like
_exptl_crystal_F_000 886
_exptl_crystal_size_max 0.22
_exptl_crystal_size_mid 0.16
_exptl_crystal_size_min 0.14
_refine_diff_density_max 0.974
_refine_diff_density_min -0.816
_refine_diff_density_rms 0.139
_refine_ls_extinction_method none
_refine_ls_goodness_of_fit_ref 0.987
_refine_ls_hydrogen_treatment mixed
_refine_ls_matrix_type full
_refine_ls_number_parameters 469
_refine_ls_number_reflns 7914
_refine_ls_number_restraints 62
_refine_ls_restrained_S_all 1.016
_refine_ls_R_factor_all 0.0622
_refine_ls_R_factor_gt 0.0421
_refine_ls_shift/su_max 0.001
_refine_ls_shift/su_mean 0.000
_refine_ls_structure_factor_coef Fsqd
_refine_ls_weighting_details 'calc w=1/[\s^2^(Fo^2^)+(0.0373P)^2^+0.0000P] where P=(Fo^2^+2Fc^2^)/3'
_refine_ls_weighting_scheme calc
_refine_ls_wR_factor_gt 0.0842
_refine_ls_wR_factor_ref 0.0919
_reflns_number_gt 6160
_reflns_number_total 7914
_reflns_threshold_expression >2sigma(I)
_cod_data_source_file b111660f.txt
_cod_data_source_block compound_6
_cod_depositor_comments
;
The following automatic conversions were performed:
'_symmetry_cell_setting' value 'Triclinic' changed to 'triclinic'
according to '/home/saulius/struct/CIF-dictionaries/cif_core.dic'
dictionary named 'cif_core.dic' version 2.4.1 from 2010-06-29.

Automatic conversion script
Id: cif_fix_enum 1527 2010-12-29 10:47:43Z saulius 
;
_cod_original_sg_symbol_H-M P-1
_cod_database_code 7050823

loop_
_symmetry_equiv_pos_as_xyz
'x, y, z'
'-x, -y, -z'

loop_
_atom_site_label
_atom_site_type_symbol
_atom_site_fract_x
_atom_site_fract_y
_atom_site_fract_z
_atom_site_U_iso_or_equiv
_atom_site_adp_type
_atom_site_occupancy
_atom_site_symmetry_multiplicity
_atom_site_calc_flag
_atom_site_refinement_flags
_atom_site_disorder_assembly
_atom_site_disorder_group
Er1 Er 0.61121(3) 0.21902(2) 0.465522(14) 0.02441(8) Uani 1 1 d . . .
O1 O 0.7382(4) 0.2131(3) 0.34390(19) 0.0302(8) Uani 1 1 d . . .
N1 N 0.6837(5) 0.2865(4) 0.2693(2) 0.0308(10) Uani 1 1 d . . .
C1 C 0.5862(7) 0.2639(6) 0.2280(3) 0.0415(14) Uani 1 1 d . . .
H1A H 0.5525 0.2005 0.2523 0.050 Uiso 1 1 calc R . .
C2 C 0.5359(7) 0.3351(6) 0.1492(4) 0.0497(17) Uani 1 1 d . . .
H2A H 0.4683 0.3191 0.1205 0.060 Uiso 1 1 calc R . .
C3 C 0.5850(7) 0.4299(6) 0.1124(3) 0.0472(16) Uani 1 1 d . . .
C4 C 0.6825(8) 0.4507(7) 0.1565(4) 0.059(2) Uani 1 1 d . . .
H4A H 0.7177 0.5136 0.1334 0.071 Uiso 1 1 calc R . .
C5 C 0.7297(7) 0.3796(6) 0.2349(4) 0.0475(16) Uani 1 1 d . . .
H5A H 0.7952 0.3965 0.2648 0.057 Uiso 1 1 calc R . .
C6 C 0.5413(8) 0.5056(7) 0.0254(4) 0.0580(18) Uani 1 1 d . . .
H6A H 0.5800 0.5678 0.0071 0.070 Uiso 1 1 calc R . .
O2 O 0.9675(5) -0.1046(4) 0.3697(2) 0.0501(11) Uani 1 1 d . . .
N2 N 0.9485(6) -0.0487(5) 0.2896(3) 0.0430(12) Uani 1 1 d . . .
C7 C 0.8381(7) -0.0476(6) 0.2445(4) 0.0503(16) Uani 1 1 d . . .
H7A H 0.7788 -0.0883 0.2693 0.060 Uiso 1 1 calc R . .
C8 C 0.8128(8) 0.0126(7) 0.1629(4) 0.0574(19) Uani 1 1 d . . .
H8A H 0.7360 0.0134 0.1326 0.069 Uiso 1 1 calc R . .
C9 C 0.9008(8) 0.0731(6) 0.1246(4) 0.0490(16) Uani 1 1 d . . .
C10 C 1.0150(8) 0.0654(7) 0.1725(4) 0.0569(18) Uani 1 1 d . . .
H10A H 1.0781 0.1023 0.1486 0.068 Uiso 1 1 calc R . .
C11 C 1.0373(7) 0.0052(7) 0.2541(4) 0.0537(17) Uani 1 1 d . . .
H11A H 1.1148 0.0017 0.2851 0.064 Uiso 1 1 calc R . .
C12 C 0.8801(8) 0.1425(7) 0.0361(4) 0.0594(19) Uani 1 1 d . . .
H12A H 0.9497 0.1738 0.0159 0.071 Uiso 1 1 calc R . .
C13 C 0.7748(8) 0.1637(7) -0.0158(4) 0.0569(18) Uani 1 1 d . . .
H13A H 0.7040 0.1335 0.0037 0.068 Uiso 1 1 calc R . .
C14 C 0.8341(8) 0.3505(7) -0.2180(4) 0.063(2) Uani 1 1 d . . .
H14A H 0.8970 0.3891 -0.2399 0.076 Uiso 1 1 calc R . .
C15 C 0.8526(9) 0.2882(8) -0.1365(4) 0.068(2) Uani 1 1 d . . .
H15A H 0.9285 0.2839 -0.1037 0.082 Uiso 1 1 calc R . .
C16 C 0.7595(8) 0.2313(7) -0.1023(4) 0.0507(16) Uani 1 1 d . . .
C17 C 0.6501(8) 0.2423(7) -0.1535(4) 0.062(2) Uani 1 1 d . . .
H17A H 0.5842 0.2067 -0.1327 0.074 Uiso 1 1 calc R . .
C18 C 0.6347(8) 0.3046(7) -0.2352(4) 0.0579(18) Uani 1 1 d . . .
H18A H 0.5591 0.3106 -0.2690 0.070 Uiso 1 1 calc R . .
N3 N 0.7270(6) 0.3565(5) -0.2663(3) 0.0414(12) Uani 1 1 d . . .
O3 O 0.7145(5) 0.4135(4) -0.3468(2) 0.0517(12) Uani 1 1 d . . .
C19 C 0.4552(6) 0.4824(5) 0.5356(3) 0.0288(11) Uani 1 1 d . . .
O4 O 0.4615(4) 0.3668(3) 0.5476(2) 0.0309(8) Uani 1 1 d . . .
O5 O 0.3859(4) 0.5696(3) 0.5759(2) 0.0317(8) Uani 1 1 d . . .
C20 C 0.4927(6) 0.0085(5) 0.5462(3) 0.0279(11) Uani 1 1 d . . .
O6 O 0.5241(4) 0.0974(3) 0.5647(2) 0.0359(9) Uani 1 1 d . . .
O7 O 0.4526(4) -0.0683(3) 0.5944(2) 0.0347(9) Uani 1 1 d . . .
O8 O 1.0009(7) 0.3924(5) 0.4709(4) 0.0844(18) Uani 1 1 d . . .
C21 C 1.1005(9) 0.3789(7) 0.5327(5) 0.077(2) Uani 1 1 d . . .
H21A H 1.1936 0.3609 0.5082 0.093 Uiso 1 1 calc R . .
H21B H 1.1096 0.3034 0.5751 0.093 Uiso 1 1 calc R . .
C22 C 1.0665(14) 0.4891(10) 0.5718(7) 0.147(6) Uani 1 1 d . . .
H22A H 1.0087 0.4781 0.6190 0.176 Uiso 1 1 calc R . .
H22B H 1.1561 0.4853 0.5944 0.176 Uiso 1 1 calc R . .
O1W O 0.4067(4) 0.3298(4) 0.3800(2) 0.0421(10) Uani 1 1 d . . .
H1WA H 0.3586 0.2985 0.3552 0.051 Uiso 1 1 d R . .
H1WB H 0.3435 0.4072 0.3771 0.051 Uiso 1 1 d R . .
O2W O 0.8183(4) 0.0248(4) 0.4839(2) 0.0449(10) Uani 1 1 d . . .
H2WA H 0.8663 0.0025 0.4416 0.054 Uiso 1 1 d R . .
H2WB H 0.8554 -0.0348 0.5264 0.054 Uiso 1 1 d R . .
O3W O 0.7607(4) 0.2231(4) 0.5687(2) 0.0449(10) Uani 1 1 d . . .
H3WA H 0.8486 0.1799 0.5845 0.054 Uiso 1 1 d R . .
H3WB H 0.7354 0.2780 0.6015 0.054 Uiso 1 1 d R . .
O4W O 1.0233(5) 0.1906(4) 0.3950(2) 0.0507(11) Uani 1 1 d . . .
H4WA H 0.9437 0.1857 0.3849 0.076 Uiso 1 1 d R . .
H4WB H 1.0031 0.2412 0.4304 0.076 Uiso 1 1 d R . .
O5W O 1.2445(6) 0.2333(5) 0.2971(3) 0.0766(16) Uani 1 1 d . . .
H5WA H 1.1573 0.2457 0.3066 0.115 Uiso 1 1 d R . .
H5WB H 1.2331 0.2782 0.2481 0.115 Uiso 1 1 d R . .
O6W O 0.4627(9) 1.0074(7) 0.2295(5) 0.145(3) Uani 1 1 d . . .
H6WA H 0.3971 0.9795 0.2445 0.217 Uiso 1 1 d R . .
H6WB H 0.4294 1.0712 0.1888 0.217 Uiso 1 1 d R . .
O7W O 0.6387(7) 0.7511(7) 0.2997(3) 0.102(2) Uani 1 1 d . . .
H7WA H 0.6103 0.7166 0.3437 0.152 Uiso 1 1 d R . .
H7WB H 0.5849 0.8294 0.2781 0.152 Uiso 1 1 d R . .
O8W O 0.8538(8) 0.6340(7) 0.2038(4) 0.113(2) Uani 1 1 d . . .
H8WA H 0.7857 0.6702 0.2344 0.170 Uiso 1 1 d R . .
H8WB H 0.8406 0.6874 0.1578 0.170 Uiso 1 1 d R . .
O9W O 1.0625(9) 0.4047(8) 0.1656(5) 0.156(3) Uani 1 1 d . . .
H9WA H 0.9995 0.4841 0.1552 0.234 Uiso 1 1 d R . .
H9WB H 1.1427 0.4127 0.1430 0.234 Uiso 1 1 d R . .
Cl1 Cl 0.7140(4) 0.8005(4) -0.00778(18) 0.1290(13) Uani 1 1 d D . .
O11 O 0.7967(18) 0.8261(18) 0.0473(9) 0.177(7) Uani 0.50 1 d PDU . .
O12 O 0.5808(13) 0.805(2) 0.0225(13) 0.256(9) Uani 0.50 1 d PDU . .
O13 O 0.690(2) 0.888(2) -0.0847(8) 0.282(10) Uani 0.50 1 d PDU . .
O14 O 0.791(2) 0.6720(12) -0.0249(16) 0.432(13) Uani 0.50 1 d PDU . .
O11' O 0.749(2) 0.9050(16) -0.0475(11) 0.206(9) Uani 0.50 1 d PDU . .
O12' O 0.658(2) 0.827(2) 0.0708(7) 0.229(9) Uani 0.50 1 d PDU . .
O13' O 0.609(2) 0.789(3) -0.0558(11) 0.385(9) Uani 0.50 1 d PDU . .
O14' O 0.8386(18) 0.6830(15) 0.0058(15) 0.430(18) Uani 0.50 1 d PDU . .

loop_
_atom_site_aniso_label
_atom_site_aniso_U_11
_atom_site_aniso_U_22
_atom_site_aniso_U_33
_atom_site_aniso_U_23
_atom_site_aniso_U_13
_atom_site_aniso_U_12
Er1 0.03499(14) 0.01828(11) 0.02171(11) -0.00206(8) -0.00020(8) -0.01292(9)
O1 0.038(2) 0.0279(19) 0.0187(17) 0.0014(14) -0.0029(15) -0.0093(17)
N1 0.039(3) 0.028(2) 0.024(2) -0.0021(18) 0.0004(19) -0.012(2)
C1 0.055(4) 0.040(3) 0.035(3) -0.003(3) -0.004(3) -0.026(3)
C2 0.060(5) 0.063(4) 0.034(3) -0.011(3) -0.008(3) -0.031(4)
C3 0.061(5) 0.041(4) 0.029(3) 0.004(3) -0.002(3) -0.013(3)
C4 0.086(6) 0.061(5) 0.037(3) 0.014(3) -0.010(3) -0.046(4)
C5 0.060(5) 0.053(4) 0.037(3) 0.007(3) -0.011(3) -0.036(4)
C6 0.072(5) 0.055(4) 0.044(4) 0.003(3) -0.016(3) -0.026(4)
O2 0.049(3) 0.049(3) 0.036(2) 0.000(2) -0.004(2) -0.005(2)
N2 0.042(3) 0.041(3) 0.038(3) -0.011(2) 0.003(2) -0.006(2)
C7 0.053(4) 0.052(4) 0.046(4) -0.004(3) 0.001(3) -0.023(3)
C8 0.066(5) 0.060(5) 0.048(4) -0.010(3) -0.016(3) -0.026(4)
C9 0.061(5) 0.047(4) 0.038(3) -0.012(3) 0.005(3) -0.019(3)
C10 0.058(5) 0.070(5) 0.046(4) -0.001(3) 0.003(3) -0.033(4)
C11 0.050(4) 0.069(5) 0.050(4) -0.016(3) -0.002(3) -0.028(4)
C12 0.066(5) 0.070(5) 0.044(4) -0.011(4) 0.004(4) -0.030(4)
C13 0.062(5) 0.061(5) 0.047(4) -0.009(3) 0.005(4) -0.025(4)
C14 0.075(6) 0.080(5) 0.050(4) 0.003(4) -0.016(4) -0.051(5)
C15 0.086(6) 0.088(6) 0.047(4) -0.010(4) -0.015(4) -0.051(5)
C16 0.057(5) 0.055(4) 0.036(3) -0.004(3) -0.001(3) -0.019(4)
C17 0.059(5) 0.079(5) 0.057(4) -0.016(4) 0.005(4) -0.035(4)
C18 0.051(5) 0.071(5) 0.056(4) -0.016(4) -0.011(3) -0.026(4)
N3 0.044(3) 0.035(3) 0.041(3) -0.011(2) -0.007(2) -0.010(2)
O3 0.078(3) 0.032(2) 0.039(2) -0.0034(19) -0.018(2) -0.014(2)
C19 0.033(3) 0.029(3) 0.026(3) 0.001(2) -0.005(2) -0.016(2)
O4 0.041(2) 0.0180(18) 0.036(2) -0.0023(15) 0.0084(17) -0.0155(17)
O5 0.044(2) 0.0201(18) 0.0332(19) -0.0064(15) 0.0091(17) -0.0144(17)
C20 0.037(3) 0.020(3) 0.026(3) -0.003(2) 0.000(2) -0.011(2)
O6 0.064(3) 0.032(2) 0.0255(18) -0.0098(16) 0.0059(18) -0.032(2)
O7 0.059(3) 0.030(2) 0.0252(18) -0.0019(15) 0.0041(17) -0.029(2)
O8 0.098(5) 0.047(3) 0.106(4) -0.017(3) -0.040(4) -0.022(3)
C21 0.080(6) 0.048(5) 0.096(6) -0.012(4) -0.031(5) -0.016(4)
C22 0.191(13) 0.085(8) 0.140(10) -0.017(7) -0.114(10) -0.022(8)
O1W 0.045(3) 0.030(2) 0.049(2) -0.0079(18) -0.0160(19) -0.0105(19)
O2W 0.055(3) 0.028(2) 0.029(2) -0.0031(17) -0.0051(18) 0.0071(19)
O3W 0.043(3) 0.038(2) 0.051(2) -0.0159(19) -0.0169(19) -0.007(2)
O4W 0.057(3) 0.046(3) 0.047(2) -0.006(2) -0.009(2) -0.019(2)
O5W 0.063(4) 0.098(4) 0.084(4) -0.020(3) 0.000(3) -0.047(3)
O6W 0.190(9) 0.125(7) 0.126(6) -0.040(5) 0.007(6) -0.061(6)
O7W 0.105(5) 0.151(6) 0.071(4) -0.023(4) 0.028(4) -0.074(5)
O8W 0.124(6) 0.126(6) 0.106(5) -0.032(4) 0.020(4) -0.063(5)
O9W 0.140(8) 0.115(6) 0.183(8) -0.005(6) -0.045(6) -0.024(6)
Cl1 0.187(3) 0.188(3) 0.0796(18) -0.014(2) 0.0079(19) -0.150(3)
O11 0.203(16) 0.244(18) 0.177(15) -0.053(14) -0.038(13) -0.179(15)
O12 0.277(18) 0.48(2) 0.20(2) -0.090(19) 0.088(16) -0.346(17)
O13 0.38(2) 0.47(2) 0.125(15) 0.083(17) -0.033(16) -0.365(18)
O14 0.90(3) 0.448(18) 0.24(3) -0.06(2) -0.09(3) -0.571
O11' 0.27(2) 0.254(17) 0.21(2) -0.033(15) 0.048(16) -0.238(16)
O12' 0.188(19) 0.42(2) 0.140(16) -0.045(17) 0.043(14) -0.193(18)
O13' 0.588(17) 0.669(18) 0.21(2) -0.06(2) -0.04(2) -0.582
O14' 0.89(5) 0.38(3) 0.14(2) 0.04(2) -0.09(3) -0.40(3)

loop_
_atom_type_symbol
_atom_type_description
_atom_type_scat_dispersion_real
_atom_type_scat_dispersion_imag
_atom_type_scat_source
C C 0.0033 0.0016 'International Tables Vol C Tables 4.2.6.8 and 6.1.1.4'
H H 0.0000 0.0000 'International Tables Vol C Tables 4.2.6.8 and 6.1.1.4'
N N 0.0061 0.0033 'International Tables Vol C Tables 4.2.6.8 and 6.1.1.4'
O O 0.0106 0.0060 'International Tables Vol C Tables 4.2.6.8 and 6.1.1.4'
Cl Cl 0.1484 0.1585 'International Tables Vol C Tables 4.2.6.8 and 6.1.1.4'
Er Er -0.2586 4.9576 'International Tables Vol C Tables 4.2.6.8 and 6.1.1.4'

loop_
_geom_angle_atom_site_label_1
_geom_angle_atom_site_label_2
_geom_angle_atom_site_label_3
_geom_angle
_geom_angle_site_symmetry_1
_geom_angle_site_symmetry_3
_geom_angle_publ_flag
O1W Er1 O6 98.95(14) . . ?
O1W Er1 O3W 147.86(14) . . ?
O6 Er1 O3W 88.63(13) . . ?
O1W Er1 O1 86.21(13) . . ?
O6 Er1 O1 143.59(12) . . ?
O3W Er1 O1 106.00(14) . . ?
O1W Er1 O2W 140.70(13) . . ?
O6 Er1 O2W 82.97(14) . . ?
O3W Er1 O2W 71.02(13) . . ?
O1 Er1 O2W 71.26(13) . . ?
O1W Er1 O4 78.20(13) . . ?
O6 Er1 O4 74.13(12) . . ?
O3W Er1 O4 73.94(14) . . ?
O1 Er1 O4 141.59(11) . . ?
O2W Er1 O4 138.23(12) . . ?
O1W Er1 O5 76.92(13) . 2_666 ?
O6 Er1 O5 142.53(12) . 2_666 ?
O3W Er1 O5 78.22(13) . 2_666 ?
O1 Er1 O5 73.82(12) . 2_666 ?
O2W Er1 O5 123.80(14) . 2_666 ?
O4 Er1 O5 68.55(11) . 2_666 ?
O1W Er1 O7 69.57(13) . 2_656 ?
O6 Er1 O7 68.97(11) . 2_656 ?
O3W Er1 O7 141.06(13) . 2_656 ?
O1 Er1 O7 79.53(12) . 2_656 ?
O2W Er1 O7 74.83(14) . 2_656 ?
O4 Er1 O7 125.32(12) . 2_656 ?
O5 Er1 O7 138.14(12) 2_666 2_656 ?
N1 O1 Er1 125.0(3) . . ?
O1 N1 C5 120.1(4) . . ?
O1 N1 C1 119.9(4) . . ?
C5 N1 C1 120.0(5) . . ?
N1 C1 C2 119.7(5) . . ?
C1 C2 C3 120.7(5) . . ?
C4 C3 C2 117.7(5) . . ?
C4 C3 C6 118.6(6) . . ?
C2 C3 C6 123.6(6) . . ?
C3 C4 C5 120.4(6) . . ?
N1 C5 C4 121.4(5) . . ?
C6 C6 C3 127.2(9) 2_665 . ?
O2 N2 C11 120.6(5) . . ?
O2 N2 C7 119.1(5) . . ?
C11 N2 C7 120.4(5) . . ?
N2 C7 C8 120.5(6) . . ?
C7 C8 C9 120.6(6) . . ?
C10 C9 C8 116.7(6) . . ?
C10 C9 C12 119.1(6) . . ?
C8 C9 C12 124.2(6) . . ?
C11 C10 C9 121.5(6) . . ?
N2 C11 C10 120.3(6) . . ?
C13 C12 C9 126.7(7) . . ?
C12 C13 C16 124.8(7) . . ?
N3 C14 C15 120.6(6) . . ?
C14 C15 C16 120.8(6) . . ?
C17 C16 C15 116.5(6) . . ?
C17 C16 C13 120.8(6) . . ?
C15 C16 C13 122.8(6) . . ?
C16 C17 C18 121.5(7) . . ?
N3 C18 C17 120.4(6) . . ?
C18 N3 C14 120.2(6) . . ?
C18 N3 O3 120.3(5) . . ?
C14 N3 O3 119.5(5) . . ?
O5 C19 O4 126.8(5) . . ?
O5 C19 C19 117.3(5) . 2_666 ?
O4 C19 C19 115.9(6) . 2_666 ?
C19 O4 Er1 119.4(3) . . ?
C19 O5 Er1 118.7(3) . 2_666 ?
O7 C20 O6 126.6(4) . . ?
O7 C20 C20 116.8(5) . 2_656 ?
O6 C20 C20 116.5(5) . 2_656 ?
C20 O6 Er1 120.3(3) . . ?
C20 O7 Er1 117.1(3) . 2_656 ?
C22 O8 C21 116.1(6) 2_766 . ?
O8 C21 C22 115.1(7) . . ?
O8 C22 C21 120.1(8) 2_766 . ?
O11 Cl1 O13' 169.4(11) . . ?
O11 Cl1 O11' 71.1(8) . . ?
O13' Cl1 O11' 109.9(7) . . ?
O11 Cl1 O12 114.0(7) . . ?
O13' Cl1 O12 56.6(9) . . ?
O11' Cl1 O12 128.0(15) . . ?
O11 Cl1 O14' 77.8(11) . . ?
O13' Cl1 O14' 110.9(7) . . ?
O11' Cl1 O14' 110.3(7) . . ?
O12 Cl1 O14' 121.6(16) . . ?
O11 Cl1 O13 110.5(6) . . ?
O13' Cl1 O13 71.1(9) . . ?
O11' Cl1 O13 39.4(8) . . ?
O12 Cl1 O13 109.1(7) . . ?
O14' Cl1 O13 119.7(16) . . ?
O11 Cl1 O12' 61.7(8) . . ?
O13' Cl1 O12' 108.8(7) . . ?
O11' Cl1 O12' 108.5(7) . . ?
O12 Cl1 O12' 52.3(8) . . ?
O14' Cl1 O12' 108.5(7) . . ?
O13 Cl1 O12' 128.5(16) . . ?
O11 Cl1 O14 109.1(7) . . ?
O13' Cl1 O14 79.8(12) . . ?
O11' Cl1 O14 120.2(16) . . ?
O12 Cl1 O14 107.0(6) . . ?
O14' Cl1 O14 31.3(12) . . ?
O13 Cl1 O14 106.9(7) . . ?
O12' Cl1 O14 124.2(16) . . ?
Cl1 O11 O12' 60.3(5) . . ?
Cl1 O11 O11' 54.9(4) . . ?
O12' O11 O11' 96.7(9) . . ?
Cl1 O11 O14' 51.7(6) . . ?
O12' O11 O14' 91.4(8) . . ?
O11' O11 O14' 86.1(7) . . ?
O12' O12 O13' 125.8(6) . . ?
O12' O12 Cl1 64.5(5) . . ?
O13' O12 Cl1 61.6(5) . . ?
O11' O13 Cl1 69.7(6) . . ?
O11' O13 O13' 123.0(8) . . ?
Cl1 O13 O13' 54.1(5) . . ?
O14' O14 Cl1 73.3(7) . . ?
O14' O14 O13' 122.5(8) . . ?
Cl1 O14 O13' 49.5(6) . . ?
O13 O11' Cl1 70.9(6) . . ?
O13 O11' O11 124.9(6) . . ?
Cl1 O11' O11 54.0(4) . . ?
O12 O12' Cl1 63.2(5) . . ?
O12 O12' O11 121.2(6) . . ?
Cl1 O12' O11 58.0(5) . . ?
O12 O13' Cl1 61.8(5) . . ?
O12 O13' O13 100.9(10) . . ?
Cl1 O13' O13 54.8(5) . . ?
O12 O13' O14 91.5(10) . . ?
Cl1 O13' O14 50.8(6) . . ?
O13 O13' O14 82.6(8) . . ?
O14 O14' Cl1 75.4(8) . . ?
O14 O14' O11 125.8(7) . . ?
Cl1 O14' O11 50.4(6) . . ?

loop_
_geom_bond_atom_site_label_1
_geom_bond_atom_site_label_2
_geom_bond_distance
_geom_bond_site_symmetry_2
_geom_bond_publ_flag
Er1 O1W 2.303(4) . ?
Er1 O6 2.307(3) . ?
Er1 O3W 2.315(4) . ?
Er1 O1 2.326(3) . ?
Er1 O2W 2.341(4) . ?
Er1 O4 2.361(3) . ?
Er1 O5 2.369(3) 2_666 ?
Er1 O7 2.401(3) 2_656 ?
O1 N1 1.337(5) . ?
N1 C5 1.337(6) . ?
N1 C1 1.337(7) . ?
C1 C2 1.378(8) . ?
C2 C3 1.384(8) . ?
C3 C4 1.353(9) . ?
C3 C6 1.497(8) . ?
C4 C5 1.367(8) . ?
C6 C6 1.249(12) 2_665 ?
O2 N2 1.328(6) . ?
N2 C11 1.333(8) . ?
N2 C7 1.351(8) . ?
C7 C8 1.361(8) . ?
C8 C9 1.389(9) . ?
C9 C10 1.380(9) . ?
C9 C12 1.490(9) . ?
C10 C11 1.361(9) . ?
C12 C13 1.299(9) . ?
C13 C16 1.457(9) . ?
C14 N3 1.332(8) . ?
C14 C15 1.367(9) . ?
C15 C16 1.384(9) . ?
C16 C17 1.360(9) . ?
C17 C18 1.370(9) . ?
C18 N3 1.325(8) . ?
N3 O3 1.341(6) . ?
C19 O5 1.248(6) . ?
C19 O4 1.259(6) . ?
C19 C19 1.541(10) 2_666 ?
O5 Er1 2.369(3) 2_666 ?
C20 O7 1.241(5) . ?
C20 O6 1.250(5) . ?
C20 C20 1.548(9) 2_656 ?
O7 Er1 2.401(3) 2_656 ?
O8 C22 1.310(10) 2_766 ?
O8 C21 1.393(8) . ?
C21 C22 1.419(11) . ?
C22 O8 1.310(10) 2_766 ?
Cl1 O11 1.386(4) . ?
Cl1 O13' 1.400(5) . ?
Cl1 O11' 1.402(5) . ?
Cl1 O12 1.403(5) . ?
Cl1 O14' 1.412(5) . ?
Cl1 O13 1.412(5) . ?
Cl1 O12' 1.419(5) . ?
Cl1 O14 1.427(5) . ?
O11 O12' 1.439(17) . ?
O11 O11' 1.621(16) . ?
O11 O14' 1.76(2) . ?
O12 O12' 1.244(17) . ?
O12 O13' 1.330(19) . ?
O13 O11' 0.949(18) . ?
O13 O13' 1.635(18) . ?
O14 O14' 0.76(3) . ?
O14 O13' 1.81(2) . ?
